data_4504768
loop_
_publ_author_name
'Lou, Ben-Yong'
'Jiang, Fei-Long'
'Wu, Ben-Lai'
'Yuan, Da-Qiang'
'Hong, Mao-Chun'

_publ_section_title
;
 From Helical Array to Porous Architecture:&#x2009; Exploring the Use of
 Side Chains of Amino Acids to Engineer 1D Infinite Coordination Polymeric
 Chain into Porous Frameworks
;
_journal_issue 4
_journal_name_full 'Crystal Growth &amp; Design'
_journal_page_first 989
_journal_paper_doi 10.1021/cg050589j
_journal_volume 6
_journal_year 2006
_chemical_formula_sum 'C26 H38 Cu2 N8 O15'
_chemical_formula_weight 829.72
_chemical_name_systematic
; 
 ? 
;
_space_group_IT_number 61
_symmetry_cell_setting orthorhombic
_symmetry_space_group_name_Hall '-P 2ac 2ab'
_symmetry_space_group_name_H-M 'P b c a'
_atom_sites_solution_hydrogens geom
_atom_sites_solution_primary direct
_atom_sites_solution_secondary difmap
_audit_creation_method SHELXL-97
_cell_angle_alpha 90.00
_cell_angle_beta 90.00
_cell_angle_gamma 90.00
_cell_formula_units_Z 8
_cell_length_a 18.051(4)
_cell_length_b 21.210(5)
_cell_length_c 17.979(4)
_cell_measurement_reflns_used 14267
_cell_measurement_temperature 130(2)
_cell_measurement_theta_max 27.4835
_cell_measurement_theta_min 3.1730
_cell_volume 6883(3)
_computing_structure_refinement 'SHELXL-97 (Sheldrick, 1997)'
_computing_structure_solution 'SHELXS-97 (Sheldrick, 1990)'
_diffrn_ambient_temperature 130(2)
_diffrn_detector_area_resol_mean 14.6306
_diffrn_measured_fraction_theta_full 0.998
_diffrn_measured_fraction_theta_max 0.998
_diffrn_radiation_monochromator graphite
_diffrn_radiation_source 'fine-focus sealed tube'
_diffrn_radiation_type MoK\a
_diffrn_radiation_wavelength 0.71073
_diffrn_reflns_av_R_equivalents 0.0583
_diffrn_reflns_av_sigmaI/netI 0.0335
_diffrn_reflns_limit_h_max 21
_diffrn_reflns_limit_h_min -21
_diffrn_reflns_limit_k_max 24
_diffrn_reflns_limit_k_min -25
_diffrn_reflns_limit_l_max 15
_diffrn_reflns_limit_l_min -21
_diffrn_reflns_number 42066
_diffrn_reflns_theta_full 25.01
_diffrn_reflns_theta_max 25.01
_diffrn_reflns_theta_min 3.17
_exptl_absorpt_coefficient_mu 1.316
_exptl_absorpt_correction_T_max 1.0000
_exptl_absorpt_correction_T_min 0.9093
_exptl_absorpt_correction_type multi-scan
_exptl_crystal_colour blue
_exptl_crystal_density_diffrn 1.601
_exptl_crystal_density_method 'not measured'
_exptl_crystal_description prism
_exptl_crystal_F_000 3424
_exptl_crystal_size_max 0.18
_exptl_crystal_size_mid 0.12
_exptl_crystal_size_min 0.12
_refine_diff_density_max 0.766
_refine_diff_density_min -0.581
_refine_diff_density_rms 0.087
_refine_ls_extinction_method none
_refine_ls_goodness_of_fit_ref 1.163
_refine_ls_hydrogen_treatment mixed
_refine_ls_matrix_type full
_refine_ls_number_parameters 502
_refine_ls_number_reflns 6062
_refine_ls_number_restraints 60
_refine_ls_restrained_S_all 1.165
_refine_ls_R_factor_all 0.0659
_refine_ls_R_factor_gt 0.0587
_refine_ls_shift/su_max 0.000
_refine_ls_shift/su_mean 0.000
_refine_ls_structure_factor_coef Fsqd
_refine_ls_weighting_details 'calc w=1/[\s^2^(Fo^2^)+(0.0516P)^2^+19.5760P] where P=(Fo^2^+2Fc^2^)/3'
_refine_ls_weighting_scheme calc
_refine_ls_wR_factor_gt 0.1310
_refine_ls_wR_factor_ref 0.1348
_reflns_number_gt 5518
_reflns_number_total 6062
_reflns_threshold_expression >2sigma(I)
_cod_data_source_file cg050589jsi20051107_011515.cif
_cod_data_source_block d:\lby-data\&#x00BE;&#x00A7;&#x00CC;&#x00E5;&#x00CA;&#x00FD;&#x00BE;&#x00DD;\complex2\lou
_cod_depositor_comments
;
The following automatic conversions were performed:

'_exptl_absorpt_correction_type' value 'Multi-scan' changed to
'multi-scan' according to
/home/saulius/struct/CIF-dictionaries/cif_core.dic dictionary named
'cif_core.dic' version 2.4.1 from 2010-06-29.

Automatic conversion script
Id: cif_fix_values 1715 2011-07-08 13:25:40Z adriana 
;
_cod_original_sg_symbol_H-M Pbca
_cod_database_code 4504768

loop_
_symmetry_equiv_pos_as_xyz
'x, y, z'
'-x+1/2, -y, z+1/2'
'x+1/2, -y+1/2, -z'
'-x, y+1/2, -z+1/2'
'-x, -y, -z'
'x-1/2, y, -z-1/2'
'-x-1/2, y-1/2, z'
'x, -y-1/2, z-1/2'

loop_
_atom_site_label
_atom_site_type_symbol
_atom_site_fract_x
_atom_site_fract_y
_atom_site_fract_z
_atom_site_U_iso_or_equiv
_atom_site_adp_type
_atom_site_occupancy
_atom_site_symmetry_multiplicity
_atom_site_calc_flag
_atom_site_refinement_flags
Cu1 Cu 0.48432(3) 0.26760(2) -0.13119(3) 0.02041(15) Uani 1 1 d .
Cu2 Cu 0.11969(3) -0.01466(2) 0.23325(3) 0.02110(15) Uani 1 1 d .
O1 O 0.4584(2) 0.20452(14) -0.20689(17) 0.0331(8) Uani 1 1 d .
O2 O 0.4918(5) 0.1790(4) -0.3254(4) 0.0375(18) Uani 0.50 1 d PU
O3 O 0.03739(17) 0.04438(14) 0.20952(19) 0.0328(8) Uani 1 1 d .
O4 O -0.08512(19) 0.05612(17) 0.2202(3) 0.0549(12) Uani 1 1 d .
O5 O 0.0961(2) -0.08153(18) 0.1433(2) 0.0494(10) Uani 1 1 d .
O6 O 0.39349(17) 0.34534(15) -0.13245(18) 0.0299(7) Uani 1 1 d .
O7 O 0.0714(2) 0.02981(16) 0.4307(2) 0.0786(16) Uani 1 1 d .
O8 O 0.1380(2) 0.08261(16) 0.3563(2) 0.113(3) Uani 1 1 d R
O9 O 0.1149(4) 0.1182(3) 0.4664(5) 0.146(3) Uani 1 1 d .
O10 O 0.1724(2) 0.24737(19) 0.2403(2) 0.0565(11) Uani 1 1 d .
O11 O 0.1337(3) 0.2981(2) 0.1439(3) 0.0708(14) Uani 1 1 d .
O12 O 0.2508(3) 0.2960(2) 0.1709(3) 0.0692(13) Uani 1 1 d .
O13 O 0.2499(3) 0.3636(2) 0.0349(3) 0.0766(14) Uani 1 1 d .
O14 O 0.24767(19) 0.18804(16) 0.3537(2) 0.0388(8) Uani 1 1 d .
O15 O 0.3721(2) 0.43050(17) -0.0071(2) 0.0462(9) Uani 1 1 d .
N1 N 0.5318(2) 0.31211(17) -0.2150(2) 0.0313(9) Uani 1 1 d .
N2 N 0.4305(2) 0.21550(16) -0.05506(19) 0.0238(8) Uani 1 1 d .
N3 N 0.19301(19) 0.03434(16) 0.1727(2) 0.0234(8) Uani 1 1 d .
N4 N 0.04302(19) -0.05459(17) 0.2968(2) 0.0282(9) Uani 1 1 d .
H4A H 0.0483 -0.0977 0.2956 0.034 Uiso 1 1 calc R
H4B H 0.0488 -0.0415 0.3453 0.034 Uiso 1 1 calc R
N5 N 0.20258(18) -0.05600(16) 0.29173(19) 0.0200(7) Uani 1 1 d .
N6 N 0.45248(19) -0.18965(16) 0.55270(19) 0.0215(8) Uani 1 1 d .
N7 N 0.1089(3) 0.0765(3) 0.4174(4) 0.0693(17) Uani 1 1 d .
N8 N 0.1864(3) 0.2803(2) 0.1851(3) 0.0450(11) Uani 1 1 d .
C1 C 0.5130(6) 0.3108(5) -0.3545(5) 0.037(2) Uani 0.50 1 d PU
C2 C 0.5207(7) 0.2828(5) -0.2867(5) 0.027(2) Uani 0.50 1 d PU
C3 C 0.4913(6) 0.2155(5) -0.2735(6) 0.025(2) Uani 0.50 1 d PU
C4 C 0.4446(2) 0.1539(2) -0.0454(2) 0.0227(9) Uani 1 1 d .
H4 H 0.4854 0.1357 -0.0710 0.027 Uiso 1 1 calc R
C5 C 0.4024(2) 0.1160(2) 0.0002(2) 0.0238(9) Uani 1 1 d .
H5 H 0.4145 0.0727 0.0062 0.029 Uiso 1 1 calc R
C6 C 0.3417(2) 0.14180(19) 0.0377(2) 0.0223(9) Uani 1 1 d .
C7 C 0.3285(3) 0.2061(2) 0.0283(3) 0.0279(10) Uani 1 1 d .
H7 H 0.2883 0.2256 0.0534 0.034 Uiso 1 1 calc R
C8 C 0.3736(3) 0.2413(2) -0.0173(2) 0.0272(10) Uani 1 1 d .
H8 H 0.3643 0.2852 -0.0224 0.033 Uiso 1 1 calc R
C9 C 0.2548(2) 0.1314(2) 0.1449(2) 0.0245(9) Uani 1 1 d .
H9 H 0.2631 0.1745 0.1568 0.029 Uiso 1 1 calc R
C10 C 0.2051(2) 0.0960(2) 0.1863(2) 0.0257(10) Uani 1 1 d .
H10 H 0.1788 0.1158 0.2256 0.031 Uiso 1 1 calc R
C11 C 0.2309(2) 0.0069(2) 0.1181(2) 0.0257(10) Uani 1 1 d .
H11 H 0.2238 -0.0369 0.1095 0.031 Uiso 1 1 calc R
C12 C 0.2803(2) 0.0392(2) 0.0731(3) 0.0269(10) Uani 1 1 d .
H12 H 0.3057 0.0180 0.0342 0.032 Uiso 1 1 calc R
C13 C 0.2925(2) 0.10378(19) 0.0858(2) 0.0226(9) Uani 1 1 d .
C14 C -0.0267(3) 0.0262(2) 0.2314(3) 0.0380(13) Uani 1 1 d .
C15 C -0.0320(3) -0.0370(3) 0.2697(5) 0.067(2) Uani 1 1 d .
C16 C -0.0924(4) -0.0426(4) 0.3224(5) 0.054(2) Uani 0.75 1 d PU
C17 C 0.2029(2) -0.11818(19) 0.3065(2) 0.0229(9) Uani 1 1 d .
H17 H 0.1683 -0.1444 0.2815 0.028 Uiso 1 1 calc R
C18 C 0.2514(2) -0.1455(2) 0.3562(2) 0.0229(9) Uani 1 1 d .
H18 H 0.2494 -0.1896 0.3649 0.027 Uiso 1 1 calc R
C19 C 0.3029(2) -0.10913(19) 0.3936(2) 0.0213(9) Uani 1 1 d .
C20 C 0.3037(3) -0.0448(2) 0.3771(3) 0.0320(11) Uani 1 1 d .
H20 H 0.3386 -0.0178 0.4004 0.038 Uiso 1 1 calc R
C21 C 0.2534(2) -0.0207(2) 0.3268(3) 0.0293(10) Uani 1 1 d .
H21 H 0.2549 0.0232 0.3164 0.035 Uiso 1 1 calc R
C22 C 0.3552(2) -0.13634(19) 0.4485(2) 0.0203(9) Uani 1 1 d .
C23 C 0.3650(3) -0.2014(2) 0.4541(3) 0.0288(10) Uani 1 1 d .
H23 H 0.3380 -0.2290 0.4225 0.035 Uiso 1 1 calc R
C24 C 0.4137(3) -0.2255(2) 0.5057(3) 0.0293(10) Uani 1 1 d .
H24 H 0.4201 -0.2699 0.5079 0.035 Uiso 1 1 calc R
C25 C 0.4434(2) -0.1267(2) 0.5479(2) 0.0231(9) Uani 1 1 d .
H25 H 0.4706 -0.1004 0.5809 0.028 Uiso 1 1 calc R
C26 C 0.3962(2) -0.0988(2) 0.4971(2) 0.0235(9) Uani 1 1 d .
H26 H 0.3916 -0.0542 0.4953 0.028 Uiso 1 1 calc R
O2' O 0.4423(6) 0.1953(4) -0.3283(4) 0.054(2) Uani 0.50 1 d PU
C1' C 0.4592(7) 0.3209(5) -0.3246(7) 0.041(3) Uani 0.50 1 d PU
C2' C 0.4754(6) 0.2961(5) -0.2819(5) 0.0222(19) Uani 0.50 1 d PU
C3' C 0.4556(7) 0.2269(5) -0.2716(6) 0.029(3) Uani 0.50 1 d PU
C16' C -0.0833(8) -0.0783(7) 0.2686(9) 0.052(6) Uani 0.25 1 d PU
H5B H 0.0921 -0.0724 0.1034 0.062 Uiso 1 1 d R
H6A H 0.3504 0.3297 -0.1418 0.062 Uiso 1 1 d R
H5A H 0.0824 -0.1208 0.1542 0.062 Uiso 1 1 d R
H6B H 0.4008 0.3726 -0.1600 0.062 Uiso 1 1 d R
H14A H 0.2135 0.1620 0.3684 0.062 Uiso 1 1 d R
H14B H 0.2262 0.2015 0.3154 0.062 Uiso 1 1 d R
H15A H 0.3867 0.4059 -0.0427 0.062 Uiso 1 1 d R
H1A H 0.5751 0.2994 -0.2135 0.062 Uiso 1 1 d R
H1B H 0.5306 0.3495 -0.2167 0.062 Uiso 1 1 d R
H15B H 0.3302 0.4147 0.0053 0.062 Uiso 1 1 d R
H13A H 0.2097 0.3841 0.0268 0.062 Uiso 1 1 d R
H13B H 0.2416 0.3499 0.0796 0.062 Uiso 1 1 d R

loop_
_atom_site_aniso_label
_atom_site_aniso_U_11
_atom_site_aniso_U_22
_atom_site_aniso_U_33
_atom_site_aniso_U_23
_atom_site_aniso_U_13
_atom_site_aniso_U_12
Cu1 0.0257(3) 0.0194(3) 0.0161(3) 0.00150(19) -0.0019(2) -0.0093(2)
Cu2 0.0175(3) 0.0199(3) 0.0259(3) 0.0104(2) -0.0025(2) -0.0015(2)
O1 0.056(2) 0.0240(16) 0.0191(17) 0.0027(13) -0.0031(15) -0.0170(15)
O2 0.048(4) 0.038(4) 0.026(4) -0.010(3) 0.011(3) -0.021(4)
O3 0.0243(16) 0.0228(16) 0.051(2) 0.0157(15) -0.0041(15) -0.0005(13)
O4 0.0255(18) 0.0301(19) 0.109(4) 0.029(2) -0.012(2) 0.0009(16)
O5 0.070(3) 0.045(2) 0.033(2) 0.0017(17) 0.0010(18) -0.031(2)
O6 0.0279(17) 0.0309(17) 0.0310(18) 0.0100(14) -0.0017(14) -0.0055(14)
O7 0.127(5) 0.044(3) 0.065(3) 0.001(2) 0.027(3) -0.010(3)
O8 0.120(5) 0.059(3) 0.159(6) -0.010(4) 0.100(5) -0.001(3)
O9 0.114(5) 0.117(6) 0.206(8) -0.115(6) -0.040(5) 0.010(4)
O10 0.067(3) 0.046(2) 0.057(3) 0.004(2) -0.023(2) -0.004(2)
O11 0.085(3) 0.067(3) 0.061(3) 0.016(2) -0.020(3) -0.012(3)
O12 0.067(3) 0.063(3) 0.078(3) -0.018(3) 0.007(3) -0.013(2)
O13 0.084(3) 0.066(3) 0.081(3) 0.008(3) 0.009(3) -0.018(3)
O14 0.0335(19) 0.0350(19) 0.048(2) -0.0013(16) -0.0041(16) 0.0048(15)
O15 0.065(3) 0.042(2) 0.032(2) 0.0011(16) -0.0012(18) 0.0135(19)
N1 0.055(3) 0.0181(19) 0.021(2) 0.0013(15) 0.0026(18) -0.0104(18)
N2 0.031(2) 0.0227(19) 0.0178(18) -0.0006(14) -0.0038(15) -0.0096(15)
N3 0.0229(18) 0.0225(19) 0.025(2) 0.0082(15) -0.0029(15) -0.0021(15)
N4 0.0218(19) 0.0229(19) 0.040(2) 0.0148(17) 0.0045(16) 0.0051(15)
N5 0.0196(17) 0.0207(18) 0.0197(18) 0.0055(14) 0.0004(14) -0.0001(14)
N6 0.0278(19) 0.0199(18) 0.0168(18) 0.0017(14) -0.0021(15) 0.0089(15)
N7 0.057(3) 0.039(3) 0.111(5) -0.028(3) -0.002(3) -0.008(3)
N8 0.059(3) 0.033(2) 0.043(3) -0.009(2) -0.009(2) -0.001(2)
C1 0.048(5) 0.040(5) 0.024(5) 0.003(4) 0.003(4) -0.013(5)
C2 0.035(5) 0.026(5) 0.020(4) 0.006(3) -0.006(4) -0.013(4)
C3 0.026(5) 0.022(5) 0.027(5) -0.004(4) 0.004(5) -0.006(4)
C4 0.024(2) 0.024(2) 0.020(2) -0.0003(17) -0.0034(17) -0.0037(18)
C5 0.030(2) 0.019(2) 0.022(2) 0.0025(17) -0.0030(18) -0.0048(18)
C6 0.026(2) 0.020(2) 0.020(2) 0.0028(17) -0.0015(18) -0.0044(17)
C7 0.034(3) 0.023(2) 0.027(2) 0.0043(18) 0.004(2) 0.0028(19)
C8 0.037(3) 0.019(2) 0.025(2) 0.0046(18) 0.001(2) -0.0051(19)
C9 0.029(2) 0.022(2) 0.023(2) 0.0042(17) -0.0002(18) -0.0021(18)
C10 0.025(2) 0.027(2) 0.024(2) 0.0065(18) 0.0010(18) -0.0009(19)
C11 0.030(2) 0.017(2) 0.030(2) 0.0058(18) -0.0003(19) -0.0010(18)
C12 0.028(2) 0.025(2) 0.028(2) 0.0012(19) 0.0015(19) -0.0042(19)
C13 0.024(2) 0.018(2) 0.025(2) 0.0064(17) -0.0058(18) -0.0051(17)
C14 0.025(2) 0.026(2) 0.063(4) 0.015(2) -0.007(2) 0.000(2)
C15 0.022(3) 0.048(4) 0.130(7) 0.057(4) 0.007(3) 0.005(2)
C16 0.031(4) 0.068(5) 0.063(5) 0.022(4) 0.015(3) 0.012(3)
C17 0.022(2) 0.018(2) 0.028(2) 0.0010(18) -0.0024(18) -0.0032(17)
C18 0.023(2) 0.021(2) 0.025(2) 0.0003(17) -0.0019(18) 0.0034(17)
C19 0.020(2) 0.021(2) 0.023(2) 0.0021(17) 0.0024(17) 0.0054(17)
C20 0.035(3) 0.023(2) 0.038(3) 0.003(2) -0.016(2) -0.004(2)
C21 0.029(2) 0.021(2) 0.039(3) 0.0074(19) -0.011(2) -0.0015(19)
C22 0.022(2) 0.023(2) 0.016(2) 0.0004(16) 0.0012(16) 0.0056(17)
C23 0.035(3) 0.022(2) 0.029(3) -0.0030(19) -0.013(2) 0.0058(19)
C24 0.040(3) 0.023(2) 0.025(2) -0.0056(18) -0.009(2) 0.007(2)
C25 0.024(2) 0.021(2) 0.023(2) -0.0016(17) -0.0027(17) 0.0051(18)
C26 0.026(2) 0.017(2) 0.027(2) 0.0029(17) -0.0026(18) 0.0035(17)
O2' 0.093(6) 0.040(4) 0.028(4) -0.006(3) -0.009(5) -0.027(5)
C1' 0.051(6) 0.034(5) 0.039(6) 0.005(5) -0.020(5) -0.003(5)
C2' 0.025(5) 0.025(5) 0.016(4) 0.000(4) -0.006(4) -0.009(4)
C3' 0.036(6) 0.025(5) 0.026(5) -0.008(4) 0.002(5) -0.008(5)
C16' 0.044(9) 0.042(9) 0.069(10) 0.017(8) -0.026(8) -0.006(7)

loop_
_atom_type_symbol
_atom_type_description
_atom_type_scat_dispersion_real
_atom_type_scat_dispersion_imag
_atom_type_scat_source
C C 0.0033 0.0016 'International Tables Vol C Tables 4.2.6.8 and 6.1.1.4'
H H 0.0000 0.0000 'International Tables Vol C Tables 4.2.6.8 and 6.1.1.4'
N N 0.0061 0.0033 'International Tables Vol C Tables 4.2.6.8 and 6.1.1.4'
O O 0.0106 0.0060 'International Tables Vol C Tables 4.2.6.8 and 6.1.1.4'
Cu Cu 0.3201 1.2651 'International Tables Vol C Tables 4.2.6.8 and 6.1.1.4'

loop_
_geom_angle_atom_site_label_1
_geom_angle_atom_site_label_2
_geom_angle_atom_site_label_3
_geom_angle
_geom_angle_site_symmetry_1
_geom_angle_site_symmetry_3
O1 Cu1 N1 84.28(14) . .
O1 Cu1 N2 88.98(13) . .
N1 Cu1 N2 173.13(15) . .
O1 Cu1 N6 156.95(15) . 4_655
N1 Cu1 N6 94.20(15) . 4_655
N2 Cu1 N6 92.52(14) . 4_655
O1 Cu1 O6 107.94(13) . .
N1 Cu1 O6 87.66(14) . .
N2 Cu1 O6 93.18(13) . .
N6 Cu1 O6 94.95(13) 4_655 .
O1 Cu1 O6 107.94(13) . 1
N1 Cu1 O6 87.66(14) . 1
N2 Cu1 O6 93.18(13) . 1
N6 Cu1 O6 94.95(13) 4_655 1
O6 Cu1 O6 0.0(2) . 1
N4 Cu2 O3 82.61(14) . .
N4 Cu2 N3 174.01(15) . .
O3 Cu2 N3 92.88(14) . .
N4 Cu2 N5 91.79(14) . .
O3 Cu2 N5 159.12(14) . .
N3 Cu2 N5 91.06(14) . .
N4 Cu2 O5 90.77(16) . .
O3 Cu2 O5 95.96(16) . .
N3 Cu2 O5 93.63(14) . .
N5 Cu2 O5 104.25(15) . .
C3' O1 C3 30.3(5) . .
C3' O1 Cu1 113.2(5) . .
C3 O1 Cu1 113.0(5) . .
O2' O2 C3 78.7(9) . .
O2' O2 C3' 53.4(8) . .
C3 O2 C3' 25.4(6) . .
C14 O3 Cu2 114.8(3) . .
Cu2 O5 H5B 124.0 . .
Cu2 O5 H5A 119.7 . .
H5B O5 H5A 115.4 . .
O6 O6 Cu1 0(3) 1 .
O6 O6 H6A 0.0 1 .
Cu1 O6 H6A 111.4 . .
O6 O6 H6B 0.0 1 .
Cu1 O6 H6B 114.6 . .
H6A O6 H6B 108.5 . .
O7 O7 N7 0(10) 1 .
O8 O8 N7 0(10) 1 .
O10 O10 N8 0(10) 1 .
O12 O12 N8 0(10) 1 .
O13 O13 H13A 0.0 1 .
O13 O13 H13B 0.0 1 .
H13A O13 H13B 100.4 . .
H14A O14 H14B 97.9 . .
H15A O15 H15B 103.0 . .
C2 N1 C2' 32.5(5) . .
C2 N1 Cu1 114.5(4) . .
C2' N1 Cu1 101.3(4) . .
C2 N1 H1A 91.1 . .
C2' N1 H1A 123.5 . .
Cu1 N1 H1A 103.3 . .
C2 N1 H1B 113.1 . .
C2' N1 H1B 99.5 . .
Cu1 N1 H1B 119.7 . .
H1A N1 H1B 110.6 . .
C4 N2 C8 118.4(4) . .
C4 N2 Cu1 122.1(3) . .
C8 N2 Cu1 119.2(3) . .
C11 N3 C10 118.3(4) . .
C11 N3 Cu2 120.9(3) . .
C10 N3 Cu2 120.8(3) . .
C15 N4 Cu2 109.8(3) . .
C15 N4 H4A 109.7 . .
Cu2 N4 H4A 109.7 . .
C15 N4 H4B 109.7 . .
Cu2 N4 H4B 109.7 . .
H4A N4 H4B 108.2 . .
C21 N5 C17 116.9(4) . .
C21 N5 Cu2 120.4(3) . .
C17 N5 Cu2 122.0(3) . .
C24 N6 C25 117.4(4) . .
C24 N6 Cu1 118.7(3) . 4_645
C25 N6 Cu1 123.7(3) . 4_645
O7 N7 O7 0.0(5) 1 .
O7 N7 O8 120.0(5) 1 .
O7 N7 O8 120.0(5) . .
O7 N7 O8 120.0(5) 1 1
O7 N7 O8 120.0(5) . 1
O8 N7 O8 0.0(4) . 1
O7 N7 O9 118.8(7) 1 .
O7 N7 O9 118.8(7) . .
O8 N7 O9 121.2(7) . .
O8 N7 O9 121.2(7) 1 .
O12 N8 O12 0.0(7) 1 .
O12 N8 O10 120.6(5) 1 .
O12 N8 O10 120.6(5) . .
O12 N8 O10 120.6(5) 1 1
O12 N8 O10 120.6(5) . 1
O10 N8 O10 0.0(6) . 1
O12 N8 O11 120.4(5) 1 .
O12 N8 O11 120.4(5) . .
O10 N8 O11 119.0(5) . .
O10 N8 O11 119.0(5) 1 .
C1' C1 C2 75.2(9) . .
C1' C1 C2' 40.4(7) . .
C2 C1 C2' 34.9(5) . .
C2' C2 C1 81.5(11) . .
C2' C2 N1 84.3(11) . .
C1 C2 N1 128.6(9) . .
C2' C2 C1' 36.1(9) . .
C1 C2 C1' 45.5(7) . .
N1 C2 C1' 105.6(9) . .
C2' C2 C3 87.8(11) . .
C1 C2 C3 120.4(9) . .
N1 C2 C3 108.0(7) . .
C1' C2 C3 107.9(9) . .
C2' C2 C3' 63.8(10) . .
C1 C2 C3' 112.2(9) . .
N1 C2 C3' 104.7(7) . .
C1' C2 C3' 86.4(8) . .
C3 C2 C3' 24.1(4) . .
C3' C3 O2 105.6(18) . .
C3' C3 O1 67.0(15) . .
O2 C3 O1 125.0(9) . .
C3' C3 O2' 63.2(15) . .
O2 C3 O2' 42.6(6) . .
O1 C3 O2' 107.2(9) . .
C3' C3 C2 90.2(17) . .
O2 C3 C2 118.0(10) . .
O1 C3 C2 116.5(8) . .
O2' C3 C2 113.2(9) . .
C3' C3 C2' 60.3(15) . .
O2 C3 C2' 124.2(10) . .
O1 C3 C2' 100.0(8) . .
O2' C3 C2' 97.8(8) . .
C2 C3 C2' 29.9(5) . .
N2 C4 C5 122.7(4) . .
N2 C4 H4 118.7 . .
C5 C4 H4 118.7 . .
C4 C5 C6 119.4(4) . .
C4 C5 H5 120.3 . .
C6 C5 H5 120.3 . .
C7 C6 C5 117.2(4) . .
C7 C6 C13 120.1(4) . .
C5 C6 C13 122.6(4) . .
C8 C7 C6 120.2(4) . .
C8 C7 H7 119.9 . .
C6 C7 H7 119.9 . .
N2 C8 C7 122.0(4) . .
N2 C8 H8 119.0 . .
C7 C8 H8 119.0 . .
C10 C9 C13 119.9(4) . .
C10 C9 H9 120.1 . .
C13 C9 H9 120.1 . .
N3 C10 C9 122.2(4) . .
N3 C10 H10 118.9 . .
C9 C10 H10 118.9 . .
N3 C11 C12 123.0(4) . .
N3 C11 H11 118.5 . .
C12 C11 H11 118.5 . .
C11 C12 C13 119.2(4) . .
C11 C12 H12 120.4 . .
C13 C12 H12 120.4 . .
C9 C13 C12 117.3(4) . .
C9 C13 C6 120.7(4) . .
C12 C13 C6 122.0(4) . .
O4 C14 O3 124.1(4) . .
O4 C14 C15 118.2(4) . .
O3 C14 C15 117.7(4) . .
C16' C15 C16 53.7(8) . .
C16' C15 N4 119.6(8) . .
C16 C15 N4 116.8(6) . .
C16' C15 C14 130.5(8) . .
C16 C15 C14 114.8(6) . .
N4 C15 C14 108.3(4) . .
C16' C16 C15 55.9(8) . .
N5 C17 C18 122.8(4) . .
N5 C17 H17 118.6 . .
C18 C17 H17 118.6 . .
C17 C18 C19 120.5(4) . .
C17 C18 H18 119.7 . .
C19 C18 H18 119.7 . .
C18 C19 C20 116.6(4) . .
C18 C19 C22 122.3(4) . .
C20 C19 C22 121.0(4) . .
C21 C20 C19 119.7(4) . .
C21 C20 H20 120.2 . .
C19 C20 H20 120.2 . .
N5 C21 C20 123.4(4) . .
N5 C21 H21 118.3 . .
C20 C21 H21 118.3 . .
C26 C22 C23 116.9(4) . .
C26 C22 C19 122.2(4) . .
C23 C22 C19 120.9(4) . .
C24 C23 C22 119.8(4) . .
C24 C23 H23 120.1 . .
C22 C23 H23 120.1 . .
N6 C24 C23 123.4(4) . .
N6 C24 H24 118.3 . .
C23 C24 H24 118.3 . .
N6 C25 C26 122.7(4) . .
N6 C25 H25 118.6 . .
C26 C25 H25 118.6 . .
C25 C26 C22 119.8(4) . .
C25 C26 H26 120.1 . .
C22 C26 H26 120.1 . .
O2 O2' C3' 88.4(10) . .
O2 O2' C3 58.8(8) . .
C3' O2' C3 29.7(6) . .
C2' C1' C1 90.8(12) . .
C2' C1' C2 31.7(8) . .
C1 C1' C2 59.3(8) . .
C2 C2' C1' 112.3(15) . .
C2 C2' C1 63.7(10) . .
C1' C2' C1 48.8(9) . .
C2 C2' C3' 85.4(11) . .
C1' C2' C3' 123.0(11) . .
C1 C2' C3' 114.2(9) . .
C2 C2' N1 63.2(9) . .
C1' C2' N1 131.6(10) . .
C1 C2' N1 108.7(7) . .
C3' C2' N1 105.1(8) . .
C2 C2' C3 62.2(10) . .
C1' C2' C3 130.3(11) . .
C1 C2' C3 101.8(8) . .
C3' C2' C3 23.2(5) . .
N1 C2' C3 92.2(7) . .
C3 C3' O2' 87.2(17) . .
C3 C3' O1 82.7(17) . .
O2' C3' O1 124.2(10) . .
C3 C3' C2' 96.5(17) . .
O2' C3' C2' 117.8(10) . .
O1 C3' C2' 117.8(9) . .
C3 C3' O2 49.0(14) . .
O2' C3' O2 38.3(6) . .
O1 C3' O2 108.2(9) . .
C2' C3' O2 117.3(9) . .
C3 C3' C2 65.7(15) . .
O2' C3' C2 112.3(10) . .
O1 C3' C2 112.6(9) . .
C2' C3' C2 30.8(5) . .
O2 C3' C2 93.8(8) . .
C16 C16' C15 70.3(9) . .

loop_
_geom_bond_atom_site_label_1
_geom_bond_atom_site_label_2
_geom_bond_distance
_geom_bond_site_symmetry_2
Cu1 O1 1.965(3) .
Cu1 N1 1.974(4) .
Cu1 N2 2.010(4) .
Cu1 N6 2.028(3) 4_655
Cu1 O6 2.325(3) .
Cu1 O6 2.325(3) 1
Cu2 N4 1.985(4) .
Cu2 O3 1.989(3) .
Cu2 N3 2.004(3) .
Cu2 N5 2.028(3) .
Cu2 O5 2.193(4) .
O1 C3' 1.258(12) .
O1 C3 1.356(12) .
O2 O2' 0.960(11) .
O2 C3 1.214(13) .
O2 C3' 1.548(14) .
O3 C14 1.282(6) .
O4 C14 1.247(6) .
O5 H5B 0.7453 .
O5 H5A 0.8905 .
O6 O6 0.000(12) 1
O6 H6A 0.8617 .
O6 H6B 0.7728 .
O7 O7 0.000(15) 1
O7 N7 1.222(6) .
O8 O8 0.000(10) 1
O8 N7 1.224(8) .
O9 N7 1.254(8) .
O10 O10 0.000(12) 1
O10 N8 1.239(6) .
O11 N8 1.263(6) .
O12 O12 0.000(15) 1
O12 N8 1.237(6) .
O13 O13 0.000(15) 1
O13 H13A 0.8581 .
O13 H13B 0.8671 .
O14 H14A 0.8691 .
O14 H14B 0.8411 .
O15 H15A 0.8664 .
O15 H15B 0.8565 .
N1 C2 1.446(10) .
N1 C2' 1.611(10) .
N1 H1A 0.8275 .
N1 H1B 0.7942 .
N2 C4 1.342(6) .
N2 C8 1.347(6) .
N3 C11 1.331(6) .
N3 C10 1.348(6) .
N4 C15 1.487(6) .
N4 H4A 0.9200 .
N4 H4B 0.9200 .
N5 C21 1.342(6) .
N5 C17 1.345(5) .
N6 C24 1.336(6) .
N6 C25 1.347(5) .
N6 Cu1 2.028(3) 4_645
N7 O7 1.222(6) 1
N7 O8 1.224(8) 1
N8 O12 1.237(6) 1
N8 O10 1.239(6) 1
C1 C1' 1.131(15) .
C1 C2 1.363(14) .
C1 C2' 1.504(14) .
C2 C2' 0.869(12) .
C2 C1' 1.533(14) .
C2 C3 1.542(14) .
C2 C3' 1.691(15) .
C3 C3' 0.689(11) .
C3 O2' 1.391(14) .
C3 C2' 1.741(15) .
C4 C5 1.379(6) .
C4 H4 0.9500 .
C5 C6 1.398(6) .
C5 H5 0.9500 .
C6 C7 1.394(6) .
C6 C13 1.479(6) .
C7 C8 1.376(6) .
C7 H7 0.9500 .
C8 H8 0.9500 .
C9 C10 1.387(6) .
C9 C13 1.391(6) .
C9 H9 0.9500 .
C10 H10 0.9500 .
C11 C12 1.385(6) .
C11 H11 0.9500 .
C12 C13 1.405(6) .
C12 H12 0.9500 .
C14 C15 1.509(7) .
C15 C16' 1.275(15) .
C15 C16 1.449(9) .
C16 C16' 1.241(17) .
C17 C18 1.379(6) .
C17 H17 0.9500 .
C18 C19 1.382(6) .
C18 H18 0.9500 .
C19 C20 1.397(6) .
C19 C22 1.483(6) .
C20 C21 1.380(6) .
C20 H20 0.9500 .
C21 H21 0.9500 .
C22 C26 1.393(6) .
C22 C23 1.395(6) .
C23 C24 1.376(6) .
C23 H23 0.9500 .
C24 H24 0.9500 .
C25 C26 1.383(6) .
C25 H25 0.9500 .
C26 H26 0.9500 .
O2' C3' 1.243(13) .
C1' C2' 0.975(13) .
C2' C3' 1.522(14) .

loop_
_geom_hbond_atom_site_label_D
_geom_hbond_atom_site_label_H
_geom_hbond_atom_site_label_A
_geom_hbond_distance_DH
_geom_hbond_distance_HA
_geom_hbond_distance_DA
_geom_hbond_angle_DHA
_geom_hbond_site_symmetry_A
O5 H5A O2 0.89 1.86 2.666(8) 149.8 2
O6 H6B O4 0.77 1.88 2.647(5) 174.7 3
O5 H5B O15 0.75 2.09 2.776(5) 153.0 7_655
O6 H6A O14 0.86 1.89 2.737(5) 165.5 8_565
O14 H14A O8 0.87 2.18 2.987(5) 154.8 1
O14 H14B O10 0.84 1.93 2.755(5) 168.0 1
O15 H15A O6 0.87 2.07 2.914(5) 165.6 1
O15 H15B O13 0.86 1.89 2.729(6) 167.6 1
O13 H13A O9 0.86 2.03 2.757(9) 142.4 8_565
O13 H13B O12 0.87 2.01 2.834(7) 159.0 1
N1 H1A O10 0.83 2.07 2.870(6) 161.5 3
N4 H4B O7 0.92 2.19 3.043(6) 153.2 1
